data_1520740
loop_
_publ_author_name
'Mary Sheeba, Mani'
'Preethi, Sankaranarayanan'
'Nijamudheen, A.'
'Muthu Tamizh, Manoharan'
'Datta, Ayan'
'Farrugia, Louis J.'
'Karvembu, Ramasamy'

_publ_section_title
;
 Half-sandwich Ru(\h6-C6H6) complexes with chiral aroylthioureas for
 enhanced asymmetric transfer hydrogenation of ketones -- experimental and
 theoretical studies
;
_journal_issue 10
_journal_name_full 'Catal. Sci. Technol.'
_journal_page_first 4790
_journal_paper_doi 10.1039/C5CY00774G
_journal_volume 5
_journal_year 2015
_chemical_absolute_configuration ad
_chemical_compound_source 'as described'
_chemical_formula_moiety 'C20 H20 Cl2 N2 O2 Ru S'
_chemical_formula_sum 'C20 H20 Cl2 N2 O2 Ru S'
_chemical_formula_weight 524.41
_chemical_name_systematic
;
 ?
;
_space_group_IT_number 19
_symmetry_cell_setting orthorhombic
_symmetry_Int_Tables_number 19
_symmetry_space_group_name_Hall 'P 2ac 2ab'
_symmetry_space_group_name_H-M 'P 21 21 21'
_atom_sites_solution_hydrogens mixed
_atom_sites_solution_primary direct
_atom_sites_solution_secondary direct
_audit_conform_dict_location ftp://ftp.iucr.org/pub/cif_core.dic
_audit_conform_dict_name cif_core.dic
_audit_conform_dict_version 2.4.3
_audit_creation_date 2013-11-11T13:39:41-00:00
_audit_creation_method 'WinGX routine CIF_UPDATE'
_audit_update_record
;
2014-11-05 deposited with the CCDC.
2015-07-03 downloaded from the CCDC.
;
_cell_angle_alpha 90
_cell_angle_beta 90
_cell_angle_gamma 90
_cell_formula_units_Z 4
_cell_length_a 6.50300(10)
_cell_length_b 10.28670(10)
_cell_length_c 31.8305(4)
_cell_measurement_reflns_used 5150
_cell_measurement_temperature 100(2)
_cell_measurement_theta_max 34.97
_cell_measurement_theta_min 2
_cell_measurement_wavelength 0.71073
_cell_volume 2129.28(5)
_computing_cell_refinement 'HKL Scalepack (Otwinowski & Minor 1997)'
_computing_data_collection 'Collect (Bruker AXS BV, 1997-2004)'
_computing_data_reduction 'HKL Denzo and Scalepack (Otwinowski & Minor 1997)'
_computing_molecular_graphics 'ORTEP-3 for Windows (Farrugia, 2012)'
_computing_publication_material 'WinGX publication routines (Farrugia, 2012)'
_computing_structure_refinement 'SHELXL-2013 (Sheldrick, 2013)'
_computing_structure_solution 'SIR-92 (Altomare et al., 1994)'
_diffrn_ambient_temperature 100(2)
_diffrn_detector 'CCD plate'
_diffrn_detector_area_resol_mean 9
_diffrn_measured_fraction_theta_full 0.998
_diffrn_measured_fraction_theta_max 0.999
_diffrn_measurement_device '95mm CCD camera on \k-goniostat'
_diffrn_measurement_device_type KappaCCD
_diffrn_measurement_method 'CCD rotation images, thick slices'
_diffrn_orient_matrix_UB_11 -0.037978
_diffrn_orient_matrix_UB_12 -0.091779
_diffrn_orient_matrix_UB_13 -0.00686
_diffrn_orient_matrix_UB_21 0.112654
_diffrn_orient_matrix_UB_22 -0.003345
_diffrn_orient_matrix_UB_23 -0.021357
_diffrn_orient_matrix_UB_31 0.097538
_diffrn_orient_matrix_UB_32 -0.031873
_diffrn_orient_matrix_UB_33 0.021996
_diffrn_radiation_monochromator 'horizonally mounted graphite crystal'
_diffrn_radiation_probe x-ray
_diffrn_radiation_type MoK\a
_diffrn_radiation_wavelength 0.71073
_diffrn_reflns_av_R_equivalents 0.024
_diffrn_reflns_laue_measured_fraction_full 0.998
_diffrn_reflns_laue_measured_fraction_max 0.999
_diffrn_reflns_limit_h_max 10
_diffrn_reflns_limit_h_min -10
_diffrn_reflns_limit_k_max 16
_diffrn_reflns_limit_k_min -16
_diffrn_reflns_limit_l_max 51
_diffrn_reflns_limit_l_min -51
_diffrn_reflns_number 72807
_diffrn_reflns_point_group_measured_fraction_full 0.998
_diffrn_reflns_point_group_measured_fraction_max 0.998
_diffrn_reflns_reduction_process
;
        Scaled and merged with Sortav
        R.H. Blessing, (1987) Cryst. Rev. 1, 3-58
        R.H. Blessing, (1989) J. Appl. Cryst. 22, 396-397
;
_diffrn_reflns_theta_full 25.242
_diffrn_reflns_theta_max 34.991
_diffrn_reflns_theta_min 2.081
_diffrn_source 'Enraf Nonius FR590'
_exptl_absorpt_coefficient_mu 1.104
_exptl_absorpt_correction_T_max 0.838
_exptl_absorpt_correction_T_min 0.549
_exptl_absorpt_correction_type gaussian
_exptl_absorpt_process_details
;
        P. Coppens, L. Leiserowitz, D Rabinovich, Acta Cryst.
        (1965), 18, 1035-1038
;
_exptl_crystal_colour orange
_exptl_crystal_density_diffrn 1.636
_exptl_crystal_density_method 'not measured'
_exptl_crystal_description plate
_exptl_crystal_F_000 1056
_exptl_crystal_size_max 0.516
_exptl_crystal_size_mid 0.513
_exptl_crystal_size_min 0.178
_refine_diff_density_max 0.56
_refine_diff_density_min -0.642
_refine_diff_density_rms 0.053
_refine_ls_abs_structure_details
;
 Flack x determined using 3963 quotients [(I+)-(I-)]/[(I+)+(I-)]
 (Parsons and Flack (2004), Acta Cryst. A60, s61).
;
_refine_ls_abs_structure_Flack 0.014(6)
_refine_ls_extinction_coef 0.0023(2)
_refine_ls_extinction_expression Fc^*^=kFc[1+0.001xFc^2^\l^3^/sin(2\q)]^-1/4^
_refine_ls_extinction_method SHELXL
_refine_ls_goodness_of_fit_ref 1.058
_refine_ls_hydrogen_treatment refU
_refine_ls_matrix_type full
_refine_ls_number_constraints 0
_refine_ls_number_parameters 281
_refine_ls_number_reflns 9381
_refine_ls_number_restraints 0
_refine_ls_restrained_S_all 1.058
_refine_ls_R_factor_all 0.0155
_refine_ls_R_factor_gt 0.0148
_refine_ls_shift/su_max 0.01
_refine_ls_shift/su_mean 0
_refine_ls_structure_factor_coef Fsqd
_refine_ls_weighting_details 'w=1/[\s^2^(Fo^2^)+0.2505P] where P=(Fo^2^+2Fc^2^)/3'
_refine_ls_weighting_scheme calc
_refine_ls_wR_factor_gt 0.0375
_refine_ls_wR_factor_ref 0.0376
_reflns_number_gt 9202
_reflns_number_total 9381
_reflns_threshold_expression 'I > 2\s(I)'
_cod_data_source_file c5cy00774g2.cif
_cod_data_source_block comp_5
_cod_depositor_comments 'Adding full bibliography for 1520736--1520740.cif.'
_cod_database_code 1520740
_audit_block_doi 10.5517/cc13npzf
_shelx_estimated_absorpt_t_min 0.6
_shelx_estimated_absorpt_t_max 0.828

loop_
_symmetry_equiv_pos_as_xyz
'x, y, z'
'-x+1/2, -y, z+1/2'
'x+1/2, -y+1/2, -z'
'-x, y+1/2, -z+1/2'

loop_
_atom_site_label
_atom_site_type_symbol
_atom_site_fract_x
_atom_site_fract_y
_atom_site_fract_z
_atom_site_U_iso_or_equiv
_atom_site_adp_type
_atom_site_occupancy
_atom_site_calc_flag
Ru1 Ru 0.18585(2) 0.65873(2) 0.73647(2) 0.00942(2) Uani 1 d
S1 S 0.31604(5) 0.50642(3) 0.68580(2) 0.01342(5) Uani 1 d
Cl1 Cl 0.24876(5) 0.83130(3) 0.68623(2) 0.01542(5) Uani 1 d
Cl2 Cl -0.15888(4) 0.64226(3) 0.70844(2) 0.01471(5) Uani 1 d
O1 O 0.08099(19) 0.57863(11) 0.55275(3) 0.0216(2) Uani 1 d
O2 O -0.22606(19) 0.74983(12) 0.54181(3) 0.0253(2) Uani 1 d
N1 N 0.09290(18) 0.61545(11) 0.62393(4) 0.01547(19) Uani 1 d
N2 N 0.3003(2) 0.44224(11) 0.60549(3) 0.0174(2) Uani 1 d
C1 C 0.23289(19) 0.52180(12) 0.63525(4) 0.01307(19) Uani 1 d
C2 C 0.0134(2) 0.63404(12) 0.58404(4) 0.0157(2) Uani 1 d
C3 C -0.1619(2) 0.72228(13) 0.58183(4) 0.0178(2) Uani 1 d
C4 C -0.2909(3) 0.77791(16) 0.61037(5) 0.0239(3) Uani 1 d
H4 H -0.2802 0.7732 0.6401 0.030(6) Uiso 1 calc
C5 C -0.4443(3) 0.84428(19) 0.58696(5) 0.0286(3) Uani 1 d
H5 H -0.5567 0.8927 0.5978 0.034(6) Uiso 1 calc
C6 C -0.3978(3) 0.82440(19) 0.54585(5) 0.0291(3) Uani 1 d
H6 H -0.475 0.8581 0.523 0.045(7) Uiso 1 calc
C7 C 0.4338(2) 0.32802(14) 0.61187(4) 0.0178(2) Uani 1 d
H7 H 0.4178 0.2987 0.6416 0.019(5) Uiso 1 calc
C8 C 0.6582(2) 0.36508(18) 0.60508(6) 0.0281(3) Uani 1 d
H8A H 0.6988 0.4304 0.6259 0.040(7) Uiso 1 calc
H8B H 0.6753 0.4009 0.5768 0.039(7) Uiso 1 calc
H8C H 0.7449 0.2877 0.6082 0.037(7) Uiso 1 calc
C10 C 0.4406(2) 0.71613(14) 0.77661(4) 0.0157(2) Uani 1 d
H10 H 0.5683 0.755 0.7694 0.023(5) Uiso 1 calc
C11 C 0.2671(2) 0.79543(12) 0.78628(4) 0.0148(2) Uani 1 d
H11 H 0.2802 0.8874 0.7859 0.028(6) Uiso 1 calc
C12 C 0.0770(2) 0.73886(13) 0.79642(4) 0.0157(2) Uani 1 d
H12 H -0.0379 0.7921 0.803 0.026(5) Uiso 1 calc
C13 C 0.0581(2) 0.60019(14) 0.79671(4) 0.0180(2) Uani 1 d
H13 H -0.0713 0.5615 0.8026 0.027(6) Uiso 1 calc
C14 C 0.2298(2) 0.52049(13) 0.78826(4) 0.0185(2) Uani 1 d
H14 H 0.2178 0.4285 0.7895 0.022(5) Uiso 1 calc
C15 C 0.4214(2) 0.57953(14) 0.77780(4) 0.0176(2) Uani 1 d
H15 H 0.537 0.5265 0.7716 0.020(5) Uiso 1 calc
C111 C 0.3498(2) 0.22165(13) 0.58339(4) 0.0183(2) Uani 1 d
C112 C 0.1770(3) 0.15244(17) 0.59623(5) 0.0286(3) Uani 1 d
H112 H 0.1199 0.1689 0.6232 0.047(7) Uiso 1 calc
C113 C 0.0860(3) 0.05960(19) 0.57039(8) 0.0384(4) Uani 1 d
H113 H -0.032 0.0133 0.5797 0.039(7) Uiso 1 calc
C114 C 0.1688(4) 0.03525(18) 0.53104(7) 0.0382(5) Uani 1 d
H114 H 0.1078 -0.0278 0.5131 0.054(8) Uiso 1 calc
C115 C 0.3396(4) 0.10290(18) 0.51806(6) 0.0343(4) Uani 1 d
H115 H 0.3963 0.0859 0.4911 0.048(8) Uiso 1 calc
C116 C 0.4309(3) 0.19597(16) 0.54377(5) 0.0259(3) Uani 1 d
H116 H 0.5488 0.242 0.5343 0.040(7) Uiso 1 calc
H2A H 0.259(4) 0.463(2) 0.5804(8) 0.033(6) Uiso 1 d
H1A H 0.044(3) 0.665(2) 0.6448(7) 0.025(5) Uiso 1 d

loop_
_atom_site_aniso_label
_atom_site_aniso_U_11
_atom_site_aniso_U_22
_atom_site_aniso_U_33
_atom_site_aniso_U_23
_atom_site_aniso_U_13
_atom_site_aniso_U_12
Ru1 0.01007(3) 0.00879(3) 0.00940(4) -0.00047(3) -0.00021(3) 0.00011(3)
S1 0.01642(11) 0.01322(11) 0.01062(11) -0.00200(9) -0.00246(11) 0.00472(11)
Cl1 0.02142(12) 0.01121(11) 0.01364(11) 0.00083(10) 0.00058(9) -0.00302(10)
Cl2 0.01064(10) 0.01919(12) 0.01430(11) 0.00192(9) -0.00085(8) -0.00103(9)
O1 0.0282(5) 0.0245(5) 0.0120(4) -0.0018(4) -0.0021(4) 0.0093(4)
O2 0.0314(6) 0.0323(6) 0.0121(4) 0.0013(4) -0.0043(4) 0.0155(5)
N1 0.0209(5) 0.0144(4) 0.0111(4) -0.0022(4) -0.0033(4) 0.0054(4)
N2 0.0240(5) 0.0172(4) 0.0110(4) -0.0019(4) -0.0013(4) 0.0072(4)
C1 0.0150(5) 0.0125(4) 0.0117(5) -0.0013(4) -0.0014(4) 0.0011(4)
C2 0.0204(5) 0.0146(5) 0.0121(5) 0.0003(4) -0.0027(4) 0.0022(4)
C3 0.0235(6) 0.0183(5) 0.0117(5) 0.0008(4) -0.0041(4) 0.0063(5)
C4 0.0308(7) 0.0270(7) 0.0139(5) 0.0012(5) -0.0025(5) 0.0133(6)
C5 0.0322(7) 0.0353(8) 0.0183(6) 0.0014(6) -0.0015(5) 0.0188(7)
C6 0.0330(7) 0.0373(9) 0.0170(6) 0.0024(6) -0.0049(5) 0.0183(7)
C7 0.0213(5) 0.0183(5) 0.0137(5) -0.0020(4) -0.0009(4) 0.0080(5)
C8 0.0215(6) 0.0355(8) 0.0272(7) -0.0051(6) -0.0008(5) 0.0055(6)
C10 0.0134(5) 0.0204(5) 0.0135(5) -0.0032(4) -0.0021(4) -0.0006(4)
C11 0.0186(5) 0.0127(5) 0.0131(5) -0.0026(4) -0.0013(4) -0.0003(4)
C12 0.0163(5) 0.0193(5) 0.0116(5) -0.0023(4) 0.0013(4) 0.0028(4)
C13 0.0204(6) 0.0210(6) 0.0128(5) 0.0006(4) 0.0016(4) -0.0060(5)
C14 0.0296(7) 0.0125(5) 0.0132(5) 0.0013(4) -0.0031(5) -0.0002(4)
C15 0.0213(6) 0.0189(5) 0.0126(5) -0.0019(4) -0.0042(4) 0.0080(5)
C111 0.0238(6) 0.0165(5) 0.0146(5) -0.0025(4) -0.0006(4) 0.0075(4)
C112 0.0306(7) 0.0266(7) 0.0284(7) -0.0042(6) 0.0037(6) 0.0003(7)
C113 0.0389(10) 0.0271(8) 0.0492(12) -0.0057(8) -0.0070(9) -0.0026(7)
C114 0.0514(11) 0.0239(7) 0.0395(10) -0.0117(7) -0.0202(9) 0.0106(8)
C115 0.0511(11) 0.0321(8) 0.0196(7) -0.0107(6) -0.0076(7) 0.0162(8)
C116 0.0368(8) 0.0259(7) 0.0151(6) -0.0035(5) 0.0024(5) 0.0084(6)

loop_
_atom_type_symbol
_atom_type_description
_atom_type_scat_dispersion_real
_atom_type_scat_dispersion_imag
_atom_type_scat_source
Ru Ru -1.2594 0.8363 'International Tables Vol C Tables 4.2.6.8 and 6.1.1.4'
S S 0.1246 0.1234 'International Tables Vol C Tables 4.2.6.8 and 6.1.1.4'
Cl Cl 0.1484 0.1585 'International Tables Vol C Tables 4.2.6.8 and 6.1.1.4'
O O 0.0106 0.006 'International Tables Vol C Tables 4.2.6.8 and 6.1.1.4'
N N 0.0061 0.0033 'International Tables Vol C Tables 4.2.6.8 and 6.1.1.4'
C C 0.0033 0.0016 'International Tables Vol C Tables 4.2.6.8 and 6.1.1.4'
H H 0 0 'International Tables Vol C Tables 4.2.6.8 and 6.1.1.4'

loop_
_exptl_crystal_face_index_h
_exptl_crystal_face_index_k
_exptl_crystal_face_index_l
_exptl_crystal_face_perp_dist
0 0 1 0.098
0 0 -1 0.08
0 -1 -2 0.236
0 1 -2 0.23
0 3 4 0.31
0 -4 5 0.286
1 0 0 0.254
-1 0 0 0.259
-1 0 -10 0.149

loop_
_geom_angle_atom_site_label_1
_geom_angle_atom_site_label_2
_geom_angle_atom_site_label_3
_geom_angle
C10 Ru1 C13 81.26(5)
C10 Ru1 C15 37.85(5)
C13 Ru1 C15 68.43(6)
C10 Ru1 C11 38.20(5)
C13 Ru1 C11 68.32(5)
C15 Ru1 C11 68.42(5)
C10 Ru1 C12 68.46(5)
C13 Ru1 C12 38.25(5)
C15 Ru1 C12 80.92(5)
C11 Ru1 C12 37.38(5)
C10 Ru1 C14 68.62(5)
C13 Ru1 C14 37.66(6)
C15 Ru1 C14 38.05(6)
C11 Ru1 C14 80.82(5)
C12 Ru1 C14 68.45(5)
C10 Ru1 S1 107.65(4)
C13 Ru1 S1 123.08(4)
C15 Ru1 S1 85.05(4)
C11 Ru1 S1 145.28(4)
C12 Ru1 S1 160.34(4)
C14 Ru1 S1 92.05(4)
C10 Ru1 Cl2 160.42(4)
C13 Ru1 Cl2 87.24(4)
C15 Ru1 Cl2 148.07(4)
C11 Ru1 Cl2 122.48(4)
C12 Ru1 Cl2 92.76(4)
C14 Ru1 Cl2 110.62(4)
S1 Ru1 Cl2 91.906(11)
C10 Ru1 Cl1 93.45(4)
C13 Ru1 Cl1 148.10(4)
C15 Ru1 Cl1 123.63(4)
C11 Ru1 Cl1 88.08(4)
C12 Ru1 Cl1 110.66(4)
C14 Ru1 Cl1 161.37(4)
S1 Ru1 Cl1 88.582(11)
Cl2 Ru1 Cl1 87.957(11)
C1 S1 Ru1 117.47(4)
C6 O2 C3 106.18(11)
C1 N1 C2 125.80(11)
C1 N1 H1A 116.0(14)
C2 N1 H1A 118.1(14)
C1 N2 C7 125.99(11)
C1 N2 H2A 113.6(16)
C7 N2 H2A 120.4(16)
N2 C1 N1 117.67(11)
N2 C1 S1 120.80(10)
N1 C1 S1 121.53(9)
O1 C2 N1 123.10(12)
O1 C2 C3 121.92(12)
N1 C2 C3 114.96(11)
C4 C3 O2 110.23(12)
C4 C3 C2 135.24(12)
O2 C3 C2 114.30(11)
C3 C4 C5 106.53(13)
C3 C4 H4 126.7
C5 C4 H4 126.7
C6 C5 C4 106.06(14)
C6 C5 H5 127
C4 C5 H5 127
C5 C6 O2 111.00(13)
C5 C6 H6 124.5
O2 C6 H6 124.5
N2 C7 C111 106.20(11)
N2 C7 C8 110.19(13)
C111 C7 C8 116.05(12)
N2 C7 H7 108
C111 C7 H7 108
C8 C7 H7 108
C7 C8 H8A 109.5
C7 C8 H8B 109.5
H8A C8 H8B 109.5
C7 C8 H8C 109.5
H8A C8 H8C 109.5
H8B C8 H8C 109.5
C15 C10 C11 119.59(13)
C15 C10 Ru1 71.20(8)
C11 C10 Ru1 71.29(7)
C15 C10 H10 120.2
C11 C10 H10 120.2
Ru1 C10 H10 129.7
C12 C11 C10 120.61(12)
C12 C11 Ru1 71.76(7)
C10 C11 Ru1 70.51(7)
C12 C11 H11 119.7
C10 C11 H11 119.7
Ru1 C11 H11 130.7
C11 C12 C13 119.34(13)
C11 C12 Ru1 70.86(7)
C13 C12 Ru1 70.07(8)
C11 C12 H12 120.3
C13 C12 H12 120.3
Ru1 C12 H12 131.5
C14 C13 C12 120.66(13)
C14 C13 Ru1 71.99(8)
C12 C13 Ru1 71.68(8)
C14 C13 H13 119.7
C12 C13 H13 119.7
Ru1 C13 H13 129
C13 C14 C15 119.24(12)
C13 C14 Ru1 70.35(8)
C15 C14 Ru1 70.27(7)
C13 C14 H14 120.4
C15 C14 H14 120.4
Ru1 C14 H14 131.8
C10 C15 C14 120.52(13)
C10 C15 Ru1 70.95(8)
C14 C15 Ru1 71.68(8)
C10 C15 H15 119.7
C14 C15 H15 119.7
Ru1 C15 H15 130.2
C112 C111 C116 118.35(14)
C112 C111 C7 118.87(13)
C116 C111 C7 122.65(14)
C111 C112 C113 121.37(17)
C111 C112 H112 119.3
C113 C112 H112 119.3
C114 C113 C112 119.5(2)
C114 C113 H113 120.2
C112 C113 H113 120.2
C115 C114 C113 119.61(17)
C115 C114 H114 120.2
C113 C114 H114 120.2
C114 C115 C116 121.07(17)
C114 C115 H115 119.5
C116 C115 H115 119.5
C115 C116 C111 120.08(18)
C115 C116 H116 120
C111 C116 H116 120

loop_
_geom_bond_atom_site_label_1
_geom_bond_atom_site_label_2
_geom_bond_distance
Ru1 C10 2.1738(13)
Ru1 C13 2.1744(14)
Ru1 C15 2.1771(14)
Ru1 C11 2.1840(13)
Ru1 C12 2.1957(13)
Ru1 C14 2.1957(13)
Ru1 S1 2.4027(3)
Ru1 Cl2 2.4188(3)
Ru1 Cl1 2.4240(3)
S1 C1 1.7048(12)
O1 C2 1.2289(17)
O2 C6 1.3612(19)
O2 C3 1.3699(16)
N1 C1 1.3735(16)
N1 C2 1.3840(17)
N1 H1A 0.89(2)
N2 C1 1.3263(16)
N2 C7 1.4752(17)
N2 H2A 0.87(2)
C2 C3 1.4593(18)
C3 C4 1.362(2)
C4 C5 1.420(2)
C4 H4 0.95
C5 C6 1.358(2)
C5 H5 0.95
C6 H6 0.95
C7 C111 1.522(2)
C7 C8 1.524(2)
C7 H7 1
C8 H8A 0.98
C8 H8B 0.98
C8 H8C 0.98
C10 C15 1.411(2)
C10 C11 1.4259(19)
C10 H10 0.95
C11 C12 1.4036(19)
C11 H11 0.95
C12 C13 1.4318(19)
C12 H12 0.95
C13 C14 1.411(2)
C13 H13 0.95
C14 C15 1.426(2)
C14 H14 0.95
C15 H15 0.95
C111 C112 1.392(2)
C111 C116 1.393(2)
C112 C113 1.392(3)
C112 H112 0.95
C113 C114 1.386(3)
C113 H113 0.95
C114 C115 1.374(3)
C114 H114 0.95
C115 C116 1.392(3)
C115 H115 0.95
C116 H116 0.95

loop_
_geom_torsion_atom_site_label_1
_geom_torsion_atom_site_label_2
_geom_torsion_atom_site_label_3
_geom_torsion_atom_site_label_4
_geom_torsion
C7 N2 C1 N1 -173.58(13)
C7 N2 C1 S1 5.7(2)
C2 N1 C1 N2 0.6(2)
C2 N1 C1 S1 -178.72(11)
Ru1 S1 C1 N2 179.13(10)
Ru1 S1 C1 N1 -1.59(13)
C1 N1 C2 O1 -10.0(2)
C1 N1 C2 C3 168.31(13)
C6 O2 C3 C4 0.20(19)
C6 O2 C3 C2 175.55(14)
O1 C2 C3 C4 166.04(18)
N1 C2 C3 C4 -12.3(3)
O1 C2 C3 O2 -7.8(2)
N1 C2 C3 O2 173.86(13)
O2 C3 C4 C5 -0.1(2)
C2 C3 C4 C5 -174.08(17)
C3 C4 C5 C6 0.0(2)
C4 C5 C6 O2 0.2(2)
C3 O2 C6 C5 -0.2(2)
C1 N2 C7 C111 138.98(14)
C1 N2 C7 C8 -94.57(17)
C15 C10 C11 C12 -0.8(2)
Ru1 C10 C11 C12 53.47(11)
C15 C10 C11 Ru1 -54.30(12)
C10 C11 C12 C13 -0.4(2)
Ru1 C11 C12 C13 52.49(12)
C10 C11 C12 Ru1 -52.90(11)
C11 C12 C13 C14 2.1(2)
Ru1 C12 C13 C14 54.91(12)
C11 C12 C13 Ru1 -52.85(12)
C12 C13 C14 C15 -2.4(2)
Ru1 C13 C14 C15 52.36(12)
C12 C13 C14 Ru1 -54.76(12)
C11 C10 C15 C14 0.5(2)
Ru1 C10 C15 C14 -53.87(12)
C11 C10 C15 Ru1 54.34(12)
C13 C14 C15 C10 1.1(2)
Ru1 C14 C15 C10 53.53(12)
C13 C14 C15 Ru1 -52.40(12)
N2 C7 C111 C112 -78.87(16)
C8 C7 C111 C112 158.30(14)
N2 C7 C111 C116 97.04(15)
C8 C7 C111 C116 -25.8(2)
C116 C111 C112 C113 0.0(2)
C7 C111 C112 C113 176.06(16)
C111 C112 C113 C114 0.0(3)
C112 C113 C114 C115 0.1(3)
C113 C114 C115 C116 -0.2(3)
C114 C115 C116 C111 0.2(3)
C112 C111 C116 C115 -0.1(2)
C7 C111 C116 C115 -176.00(14)
